data_4516978
loop_
_publ_author_name
'Sampson, Jessica'
'Choi, Gyeongshin'
'Akhtar, Muhammed Naseem'
'Jaseer, E. A.'
'Theravalappil, Rajesh'
'Garcia, Nestor'
'Agapie, Theodor'

_publ_section_title
;
 Early Metal Di(pyridyl) Pyrrolide Complexes with Second Coordination
 Sphere Arene-\p Interactions: Ligand Binding and Ethylene Polymerization.
;
_journal_issue 14
_journal_name_full 'ACS omega'
_journal_page_first 15879
_journal_page_last 15892
_journal_paper_doi 10.1021/acsomega.9b01788
_journal_volume 4
_journal_year 2019
_chemical_formula_moiety 'C76 H96 N3 O Si4 Y'
_chemical_formula_sum 'C76 H96 N3 O Si4 Y'
_chemical_formula_weight 1268.82
_space_group_crystal_system triclinic
_space_group_IT_number 2
_space_group_name_Hall '-P 1'
_space_group_name_H-M_alt 'P -1'
_atom_sites_solution_hydrogens mixed
_audit_creation_date 2019-03-02
_audit_creation_method
;
Olex2 1.2
(compiled 2018.05.29 svn.r3508 for OlexSys, GUI svn.r5506)
;
_cell_angle_alpha 96.041(6)
_cell_angle_beta 104.761(6)
_cell_angle_gamma 94.927(7)
_cell_formula_units_Z 2
_cell_length_a 11.597(5)
_cell_length_b 16.582(7)
_cell_length_c 21.396(5)
_cell_measurement_reflns_used 9847
_cell_measurement_temperature 100(2)
_cell_measurement_theta_max 27.91
_cell_measurement_theta_min 2.26
_cell_volume 3929(3)
_computing_cell_refinement 'SAINT V8.38A (?, 2016)'
_computing_data_reduction 'SAINT V8.38A (?, 2016)'
_computing_molecular_graphics 'Olex2 (Dolomanov et al., 2009)'
_computing_publication_material 'Olex2 (Dolomanov et al., 2009)'
_computing_structure_refinement 'ShelXL (Sheldrick, 2015)'
_diffrn_ambient_temperature 100.0
_diffrn_detector_area_resol_mean 10.24
_diffrn_measured_fraction_theta_full 0.999
_diffrn_measured_fraction_theta_max 0.996
_diffrn_measurement_device_type 'Bruker APEX-II CCD'
_diffrn_measurement_method '\f and \w scans'
_diffrn_radiation_type MoK\a
_diffrn_radiation_wavelength 0.71073
_diffrn_reflns_av_R_equivalents 0.0542
_diffrn_reflns_av_unetI/netI 0.0378
_diffrn_reflns_Laue_measured_fraction_full 0.999
_diffrn_reflns_Laue_measured_fraction_max 0.996
_diffrn_reflns_limit_h_max 15
_diffrn_reflns_limit_h_min -15
_diffrn_reflns_limit_k_max 21
_diffrn_reflns_limit_k_min -21
_diffrn_reflns_limit_l_max 27
_diffrn_reflns_limit_l_min -27
_diffrn_reflns_number 117114
_diffrn_reflns_point_group_measured_fraction_full 0.999
_diffrn_reflns_point_group_measured_fraction_max 0.996
_diffrn_reflns_theta_full 25.242
_diffrn_reflns_theta_max 27.583
_diffrn_reflns_theta_min 2.302
_diffrn_source 'microfocus sealed tube'
_diffrn_standards_number 0
_exptl_absorpt_coefficient_mu 0.843
_exptl_absorpt_correction_T_max 0.7456
_exptl_absorpt_correction_T_min 0.7101
_exptl_absorpt_correction_type multi-scan
_exptl_absorpt_process_details
'SADABS-2016/2 (Bruker,2016/2) was used for absorption correction. wR2(int) was 0.0599 before and 0.0526 after correction. The Ratio of minimum to maximum transmission is 0.9524. The \l/2 correction factor is Not present.'
_exptl_crystal_colour red
_exptl_crystal_colour_primary red
_exptl_crystal_density_diffrn 1.072
_exptl_crystal_description block
_exptl_crystal_F_000 1352
_exptl_crystal_size_max 0.21
_exptl_crystal_size_mid 0.12
_exptl_crystal_size_min 0.12
_refine_diff_density_max 1.618
_refine_diff_density_min -0.852
_refine_diff_density_rms 0.069
_refine_ls_extinction_method none
_refine_ls_goodness_of_fit_ref 1.020
_refine_ls_hydrogen_treatment mixed
_refine_ls_matrix_type full
_refine_ls_number_parameters 820
_refine_ls_number_reflns 18118
_refine_ls_number_restraints 18
_refine_ls_restrained_S_all 1.019
_refine_ls_R_factor_all 0.0679
_refine_ls_R_factor_gt 0.0499
_refine_ls_shift/su_max 0.002
_refine_ls_shift/su_mean 0.000
_refine_ls_structure_factor_coef Fsqd
_refine_ls_weighting_details 'w=1/[\s^2^(Fo^2^)+(0.0706P)^2^+3.5831P] where P=(Fo^2^+2Fc^2^)/3'
_refine_ls_weighting_scheme calc
_refine_ls_wR_factor_gt 0.1268
_refine_ls_wR_factor_ref 0.1367
_reflns_Friedel_coverage 0.000
_reflns_number_gt 14535
_reflns_number_total 18118
_reflns_threshold_expression 'I > 2\s(I)'
_cod_data_source_file ao9b01788_si_001.cif
_cod_data_source_block DPPYr2THF
_cod_original_cell_volume 3930(2)
_cod_database_code 4516978
_shelx_shelxl_version_number 2018/3
_shelx_space_group_comment
;
The symmetry employed for this shelxl refinement is uniquely defined
by the following loop, which should always be used as a source of
symmetry information in preference to the above space-group names.
They are only intended as comments.
;
_shelx_estimated_absorpt_t_max 0.906
_shelx_estimated_absorpt_t_min 0.843
_olex2_refinement_description
;
1. Fixed Uiso
 At 1.2 times of:
  All C(H) groups, All C(H,H) groups
 At 1.5 times of:
  All C(H,H,H) groups
2. Uiso/Uaniso restraints and constraints
C57: within 1.7A with sigma of 0.05 and sigma for terminal atoms of 0.1
C54 \\sim C55: within 2A with sigma of 0.04 and sigma for terminal atoms of 0.08
C54 \\sim C55A: within 2A with sigma of 0.04 and sigma for terminal atoms of
0.08
3. Rigid body (RIGU) restrains
 C54, C55
 with sigma for 1-2 distances of 0.004 and sigma for 1-3 distances of 0.004
 C54, C55A
 with sigma for 1-2 distances of 0.004 and sigma for 1-3 distances of 0.004
4. Others
 Sof(H54A)=Sof(C56)=Sof(H56A)=Sof(H56B)=Sof(H56C)=Sof(C55)=Sof(H55A)=Sof(H55B)=
 Sof(H55C)=1-FVAR(1)
 Sof(H54)=Sof(C53)=Sof(H53A)=Sof(H53B)=Sof(H53C)=Sof(C55A)=Sof(H55D)=Sof(H55E)=
 Sof(H55F)=FVAR(1)
 Sof(H57A)=Sof(C1AA)=Sof(H1AA)=Sof(H1AB)=Sof(H1AC)=1-FVAR(2)
 Sof(H57)=Sof(C0AA)=Sof(H0AA)=Sof(H0AB)=Sof(H0AC)=FVAR(2)
5.a Ternary CH refined with riding coordinates:
 C57(H57A), C57(H57), C64(H64), C54(H54), C54(H54A), C32(H32), C27(H27),
 C29(H29)
5.b Secondary CH2 refined with riding coordinates:
 C72(H72A,H72B), C70(H70A,H70B), C68(H68A,H68B), C73(H73A,H73B), C71(H71A,
 H71B), C77(H77A,H77B)
5.c Aromatic/amide H refined with riding coordinates:
 C43(H43), C61(H61), C20(H20), C9(H9), C62(H62), C12(H12), C36(H36), C8(H8),
 C5(H5), C46(H46), C60(H60), C19(H19), C38(H38), C37(H37), C63(H63), C14(H14),
 C3(H3), C18(H18), C45(H45), C21(H21), C4(H4), C44(H44), C13(H13)
5.d Idealised Me refined as rotating group:
 C75(H75A,H75B,H75C), C76(H76A,H76B,H76C), C74(H74A,H74B,H74C), C78(H78A,H78B,
 H78C), C79(H79A,H79B,H79C), C30(H30A,H30B,H30C), C33(H33A,H33B,H33C), C34(H34A,
 H34B,H34C), C80(H80A,H80B,H80C), C66(H66A,H66B,H66C), C26(H26A,H26B,H26C),
 C65(H65A,H65B,H65C), C31(H31A,H31B,H31C), C28(H28A,H28B,H28C), C53(H53A,H53B,
 H53C), C56(H56A,H56B,H56C), C55(H55A,H55B,H55C), C1AA(H1AA,H1AB,H1AC),
 C0AA(H0AA,H0AB,H0AC), C1(H1A,H1B,H1C), C55A(H55D,H55E,H55F)
;
_olex2_submission_special_instructions 'No special instructions were received'

loop_
_space_group_symop_operation_xyz
'x, y, z'
'-x, -y, -z'

loop_
_atom_site_label
_atom_site_type_symbol
_atom_site_fract_x
_atom_site_fract_y
_atom_site_fract_z
_atom_site_U_iso_or_equiv
_atom_site_adp_type
_atom_site_occupancy
_atom_site_site_symmetry_order
_atom_site_calc_flag
_atom_site_refinement_flags_posn
_atom_site_refinement_flags_adp
_atom_site_refinement_flags_occupancy
_atom_site_disorder_assembly
_atom_site_disorder_group
Y1 Y 0.63559(2) 0.75598(2) 0.86818(2) 0.02078(7) Uani 1 1 d . . . . .
Si4 Si 0.51866(6) 0.72713(4) 1.02102(3) 0.02436(14) Uani 1 1 d . . . . .
Si2 Si 0.23161(6) 0.36350(4) 0.50810(3) 0.02798(15) Uani 1 1 d . . . . .
Si3 Si 0.74632(8) 0.90114(5) 0.76209(4) 0.03789(19) Uani 1 1 d . . . . .
Si1 Si 0.89117(9) 0.26865(5) 0.74155(4) 0.0422(2) Uani 1 1 d . . . . .
O1 O 0.61691(15) 0.61602(9) 0.81414(8) 0.0235(3) Uani 1 1 d . . . . .
N1 N 0.84322(18) 0.79873(12) 0.94788(10) 0.0258(4) Uani 1 1 d . . . . .
N2 N 0.65591(19) 0.88201(11) 0.92415(9) 0.0254(4) Uani 1 1 d . . . . .
N3 N 0.45104(18) 0.83475(11) 0.83365(9) 0.0227(4) Uani 1 1 d . . . . .
C47 C 0.3355(2) 0.66361(15) 0.63202(11) 0.0232(5) Uani 1 1 d . . . . .
C39 C 0.9818(3) 0.7344(2) 0.83041(15) 0.0409(7) Uani 1 1 d . . . . .
C7 C 0.7553(2) 0.91923(14) 0.96974(12) 0.0288(5) Uani 1 1 d . . . . .
C42 C 0.3557(2) 0.73762(14) 0.67621(11) 0.0239(5) Uani 1 1 d . . . . .
C41 C 0.3432(2) 0.73482(14) 0.73972(11) 0.0228(5) Uani 1 1 d . . . . .
C40 C 0.9491(2) 0.66503(18) 0.85893(13) 0.0320(6) Uani 1 1 d . . . . .
C10 C 0.5702(2) 0.93320(14) 0.91983(12) 0.0294(5) Uani 1 1 d . . . . .
C67 C 0.3098(2) 0.66054(14) 0.75995(11) 0.0207(4) Uani 1 1 d . . . . .
C43 C 0.3884(2) 0.81189(16) 0.65370(13) 0.0327(6) Uani 1 1 d . . . . .
H43 H 0.403248 0.861579 0.682480 0.039 Uiso 1 1 calc R . . . .
C72 C 0.6251(2) 0.59496(14) 0.74763(11) 0.0249(5) Uani 1 1 d . . . . .
H72A H 0.709233 0.605554 0.745503 0.030 Uiso 1 1 calc R . . . .
H72B H 0.574994 0.627830 0.717817 0.030 Uiso 1 1 calc R . . . .
C70 C 0.5940(2) 0.47112(14) 0.79291(12) 0.0276(5) Uani 1 1 d . . . . .
H70A H 0.532721 0.424060 0.788848 0.033 Uiso 1 1 calc R . . . .
H70B H 0.674816 0.453790 0.808537 0.033 Uiso 1 1 calc R . . . .
C48 C 0.3020(2) 0.58921(14) 0.65223(11) 0.0220(5) Uani 1 1 d . . . . .
C61 C 0.2372(2) 0.51148(15) 0.79762(12) 0.0304(5) Uani 1 1 d . . . . .
H61 H 0.212913 0.461338 0.810953 0.036 Uiso 1 1 calc R . . . .
C6 C 0.8580(2) 0.87452(15) 0.98301(12) 0.0301(6) Uani 1 1 d . . . . .
C17 C 0.8894(2) 0.60375(15) 0.94650(11) 0.0247(5) Uani 1 1 d . . . . .
C6AA C 0.28855(19) 0.58651(14) 0.71581(11) 0.0209(4) Uani 1 1 d . . . . .
C68 C 0.5760(2) 0.54209(13) 0.83811(12) 0.0251(5) Uani 1 1 d . . . . .
H68A H 0.490205 0.541063 0.837460 0.030 Uiso 1 1 calc R . . . .
H68B H 0.623436 0.539913 0.883345 0.030 Uiso 1 1 calc R . . . .
C11 C 0.4582(2) 0.90822(14) 0.87075(12) 0.0272(5) Uani 1 1 d . . . . .
C20 C 0.8245(3) 0.46332(17) 0.99826(13) 0.0356(6) Uani 1 1 d . . . . .
H20 H 0.802032 0.416267 1.016169 0.043 Uiso 1 1 calc R . . . .
C9 C 0.6147(3) 1.00486(15) 0.96317(13) 0.0349(6) Uani 1 1 d . . . . .
H9 H 0.572905 1.050522 0.969574 0.042 Uiso 1 1 calc R . . . .
C62 C 0.2572(2) 0.58447(15) 0.84130(12) 0.0288(5) Uani 1 1 d . . . . .
H62 H 0.245992 0.582981 0.883643 0.035 Uiso 1 1 calc R . . . .
C12 C 0.3655(3) 0.95701(15) 0.85982(14) 0.0348(6) Uani 1 1 d . . . . .
H12 H 0.371511 1.006703 0.887576 0.042 Uiso 1 1 calc R . . . .
C36 C 0.9659(2) 0.5798(2) 0.76145(13) 0.0404(7) Uani 1 1 d . . . . .
H36 H 0.961964 0.527547 0.737601 0.049 Uiso 1 1 calc R . . . .
C2 C 0.9374(2) 0.75532(16) 0.95783(12) 0.0294(5) Uani 1 1 d . . . . .
C8 C 0.7324(3) 0.99583(15) 0.99496(13) 0.0366(6) Uani 1 1 d . . . . .
H8 H 0.786809 1.034214 1.027531 0.044 Uiso 1 1 calc R . . . .
C5 C 0.9663(3) 0.90610(17) 1.02733(13) 0.0382(7) Uani 1 1 d . . . . .
H5 H 0.973975 0.958561 1.051609 0.046 Uiso 1 1 calc R . . . .
C46 C 0.3476(2) 0.66824(16) 0.56784(12) 0.0297(5) Uani 1 1 d . . . . .
H46 H 0.334073 0.619621 0.537941 0.036 Uiso 1 1 calc R . . . .
C73 C 0.5638(2) 0.68565(14) 0.94949(11) 0.0229(5) Uani 1 1 d . . . . .
H73A H 0.493961 0.647101 0.923591 0.027 Uiso 1 1 calc R . . . .
H73B H 0.627476 0.651390 0.966640 0.027 Uiso 1 1 calc R . . . .
C22 C 0.8849(2) 0.52392(16) 0.91219(11) 0.0266(5) Uani 1 1 d . . . . .
C60 C 0.2523(2) 0.51219(14) 0.73665(12) 0.0260(5) Uani 1 1 d . . . . .
H60 H 0.238460 0.462611 0.707811 0.031 Uiso 1 1 calc R . . . .
C19 C 0.8290(2) 0.54194(17) 1.03239(13) 0.0331(6) Uani 1 1 d . . . . .
H19 H 0.809456 0.547166 1.073012 0.040 Uiso 1 1 calc R . . . .
C71 C 0.5801(2) 0.50476(14) 0.72853(12) 0.0296(5) Uani 1 1 d . . . . .
H71A H 0.495020 0.496851 0.702782 0.036 Uiso 1 1 calc R . . . .
H71B H 0.628752 0.477674 0.702538 0.036 Uiso 1 1 calc R . . . .
C38 C 1.0015(3) 0.7258(2) 0.77022(17) 0.0512(8) Uani 1 1 d . . . . .
H38 H 1.020599 0.772887 0.751369 0.061 Uiso 1 1 calc R . . . .
C37 C 0.9939(3) 0.6473(2) 0.73556(15) 0.0488(8) Uani 1 1 d . . . . .
H37 H 1.008465 0.641962 0.693689 0.059 Uiso 1 1 calc R . . . .
C63 C 0.2922(2) 0.65655(15) 0.82333(11) 0.0252(5) Uani 1 1 d . . . . .
H63 H 0.305225 0.705111 0.853253 0.030 Uiso 1 1 calc R . . . .
C16 C 0.9226(2) 0.67286(16) 0.91962(12) 0.0268(5) Uani 1 1 d . . . . .
C14 C 0.2594(2) 0.86089(16) 0.76891(14) 0.0325(6) Uani 1 1 d . . . . .
H14 H 0.192307 0.844162 0.732274 0.039 Uiso 1 1 calc R . . . .
C15 C 0.3527(2) 0.81322(14) 0.78310(12) 0.0252(5) Uani 1 1 d . . . . .
C3 C 1.0476(2) 0.78424(18) 1.00091(14) 0.0397(7) Uani 1 1 d . . . . .
H3 H 1.112403 0.751975 1.006530 0.048 Uiso 1 1 calc R . . . .
C50 C 0.2642(2) 0.45412(15) 0.56981(12) 0.0273(5) Uani 1 1 d . . . . .
C18 C 0.8609(2) 0.60960(15) 1.00779(12) 0.0273(5) Uani 1 1 d . . . . .
H18 H 0.864377 0.661837 1.031624 0.033 Uiso 1 1 calc R . . . .
C57 C 0.3386(3) 0.37628(18) 0.45627(13) 0.0384(6) Uani 1 1 d . U . . .
H57A H 0.423562 0.380277 0.483339 0.046 Uiso 0.43(3) 1 calc R . P A 2
H57 H 0.415191 0.363302 0.485278 0.046 Uiso 0.57(3) 1 calc R . P A 1
C45 C 0.3779(3) 0.74001(19) 0.54864(13) 0.0383(6) Uani 1 1 d . . . . .
H45 H 0.385112 0.741472 0.505524 0.046 Uiso 1 1 calc R . . . .
C21 C 0.8520(2) 0.45470(16) 0.94018(12) 0.0319(6) Uani 1 1 d . . . . .
H21 H 0.849211 0.401558 0.917969 0.038 Uiso 1 1 calc R . . . .
C77 C 0.6912(2) 0.79750(15) 0.77123(12) 0.0283(5) Uani 1 1 d . . . . .
H77A H 0.753080 0.762775 0.763919 0.034 Uiso 1 1 calc R . . . .
H77B H 0.619466 0.780471 0.734049 0.034 Uiso 1 1 calc R . . . .
C49 C 0.2815(2) 0.51558(15) 0.60781(11) 0.0244(5) Uani 1 1 d . . . . .
C75 C 0.3677(2) 0.76539(16) 0.99576(13) 0.0327(6) Uani 1 1 d . . . . .
H75A H 0.371231 0.807238 0.966976 0.049 Uiso 1 1 calc GR . . . .
H75B H 0.346014 0.788980 1.034567 0.049 Uiso 1 1 calc GR . . . .
H75C H 0.307199 0.719890 0.972590 0.049 Uiso 1 1 calc GR . . . .
C4 C 1.0613(3) 0.86208(19) 1.03599(14) 0.0442(7) Uani 1 1 d . . . . .
H4 H 1.136108 0.883899 1.065540 0.053 Uiso 1 1 calc R . . . .
C44 C 0.3989(3) 0.81322(18) 0.59228(14) 0.0402(7) Uani 1 1 d . . . . .
H44 H 0.420461 0.863583 0.578381 0.048 Uiso 1 1 calc R . . . .
C35 C 0.9422(2) 0.58554(18) 0.82401(12) 0.0307(6) Uani 1 1 d . . . . .
C24 C 0.9088(2) 0.43672(18) 0.81713(12) 0.0343(6) Uani 1 1 d . . . . .
C13 C 0.2652(3) 0.93342(16) 0.80895(15) 0.0367(6) Uani 1 1 d . . . . .
H13 H 0.200879 0.966094 0.801247 0.044 Uiso 1 1 calc R . . . .
C23 C 0.9125(2) 0.51638(17) 0.85137(12) 0.0295(5) Uani 1 1 d . . . . .
C76 C 0.6265(3) 0.81506(16) 1.07138(12) 0.0340(6) Uani 1 1 d . . . . .
H76A H 0.707418 0.798412 1.083413 0.051 Uiso 1 1 calc GR . . . .
H76B H 0.602009 0.831686 1.110966 0.051 Uiso 1 1 calc GR . . . .
H76C H 0.626258 0.861015 1.046073 0.051 Uiso 1 1 calc GR . . . .
C64 C 0.2602(3) 0.27162(17) 0.55208(14) 0.0398(6) Uani 1 1 d . . . . .
H64 H 0.242202 0.221962 0.518794 0.048 Uiso 1 1 calc R . . . .
C74 C 0.5050(3) 0.65091(18) 1.07874(14) 0.0410(7) Uani 1 1 d . . . . .
H74A H 0.449260 0.603218 1.055094 0.062 Uiso 1 1 calc GR . . . .
H74B H 0.474592 0.676037 1.113960 0.062 Uiso 1 1 calc GR . . . .
H74C H 0.584002 0.633777 1.097213 0.062 Uiso 1 1 calc GR . . . .
C78 C 0.7733(4) 0.9112(2) 0.68022(15) 0.0536(9) Uani 1 1 d . . . . .
H78A H 0.838185 0.879431 0.674550 0.080 Uiso 1 1 calc GR . . . .
H78B H 0.795960 0.968809 0.677499 0.080 Uiso 1 1 calc GR . . . .
H78C H 0.699805 0.890722 0.645877 0.080 Uiso 1 1 calc GR . . . .
C54 C 0.0696(3) 0.36062(19) 0.46210(15) 0.0439(7) Uani 1 1 d . U . . .
H54 H 0.063156 0.317944 0.424309 0.053 Uiso 0.410(6) 1 calc R . P B 1
H54A H 0.065302 0.400531 0.429878 0.053 Uiso 0.590(6) 1 calc R . P B 2
C32 C 0.8855(3) 0.28320(18) 0.65487(13) 0.0386(6) Uani 1 1 d . . . . .
H32 H 0.969767 0.299714 0.653630 0.046 Uiso 1 1 calc R . . . .
C25 C 0.9032(3) 0.37003(19) 0.78740(13) 0.0403(7) Uani 1 1 d . . . . .
C79 C 0.8930(4) 0.9404(2) 0.82318(16) 0.0642(11) Uani 1 1 d . . . . .
H79A H 0.888749 0.928932 0.866592 0.096 Uiso 1 1 calc GR . . . .
H79B H 0.909109 0.999514 0.823610 0.096 Uiso 1 1 calc GR . . . .
H79C H 0.957656 0.913389 0.811241 0.096 Uiso 1 1 calc GR . . . .
C30 C 0.7623(5) 0.2058(4) 0.8234(2) 0.103(2) Uani 1 1 d . . . . .
H30A H 0.834635 0.181823 0.843985 0.154 Uiso 1 1 calc GR . . . .
H30B H 0.691134 0.172117 0.826962 0.154 Uiso 1 1 calc GR . . . .
H30C H 0.765353 0.261125 0.845362 0.154 Uiso 1 1 calc GR . . . .
C33 C 0.8406(4) 0.2034(2) 0.60786(17) 0.0594(10) Uani 1 1 d . . . . .
H33A H 0.890814 0.160901 0.622880 0.089 Uiso 1 1 calc GR . . . .
H33B H 0.845379 0.212481 0.564023 0.089 Uiso 1 1 calc GR . . . .
H33C H 0.757162 0.185882 0.606751 0.089 Uiso 1 1 calc GR . . . .
C34 C 0.8109(4) 0.3508(2) 0.62918(15) 0.0552(9) Uani 1 1 d . . . . .
H34A H 0.726312 0.335086 0.626781 0.083 Uiso 1 1 calc GR . . . .
H34B H 0.818873 0.358554 0.585629 0.083 Uiso 1 1 calc GR . . . .
H34C H 0.839923 0.401879 0.658733 0.083 Uiso 1 1 calc GR . . . .
C80 C 0.6395(4) 0.97684(19) 0.7723(2) 0.0696(12) Uani 1 1 d . . . . .
H80A H 0.558144 0.954759 0.746538 0.104 Uiso 1 1 calc GR . . . .
H80B H 0.663549 1.027863 0.757191 0.104 Uiso 1 1 calc GR . . . .
H80C H 0.640800 0.987534 0.818383 0.104 Uiso 1 1 calc GR . . . .
C66 C 0.3921(4) 0.2779(3) 0.5904(2) 0.0798(13) Uani 1 1 d . . . . .
H66A H 0.443011 0.280135 0.560324 0.120 Uiso 1 1 calc GR . . . .
H66B H 0.405413 0.229974 0.613410 0.120 Uiso 1 1 calc GR . . . .
H66C H 0.412388 0.327465 0.622155 0.120 Uiso 1 1 calc GR . . . .
C27 C 1.0326(3) 0.2218(2) 0.7829(2) 0.0618(10) Uani 1 1 d . . . . .
H27 H 1.029463 0.216545 0.828553 0.074 Uiso 1 1 calc R . . . .
C29 C 0.7558(4) 0.2092(2) 0.75145(16) 0.0593(9) Uani 1 1 d . . . . .
H29 H 0.753031 0.151949 0.730475 0.071 Uiso 1 1 calc R . . . .
C26 C 1.1447(4) 0.2760(3) 0.7869(3) 0.0908(17) Uani 1 1 d . . . . .
H26A H 1.147788 0.285706 0.742954 0.136 Uiso 1 1 calc GR . . . .
H26B H 1.214684 0.249580 0.807219 0.136 Uiso 1 1 calc GR . . . .
H26C H 1.145154 0.328124 0.813229 0.136 Uiso 1 1 calc GR . . . .
C65 C 0.1822(5) 0.2601(3) 0.5995(2) 0.0819(13) Uani 1 1 d . . . . .
H65A H 0.198286 0.308287 0.632488 0.123 Uiso 1 1 calc GR . . . .
H65B H 0.201312 0.211646 0.620925 0.123 Uiso 1 1 calc GR . . . .
H65C H 0.097165 0.252932 0.575342 0.123 Uiso 1 1 calc GR . . . .
C31 C 0.6437(4) 0.2407(3) 0.7190(2) 0.0796(13) Uani 1 1 d . . . . .
H31A H 0.652475 0.300172 0.729774 0.119 Uiso 1 1 calc GR . . . .
H31B H 0.577194 0.216362 0.734053 0.119 Uiso 1 1 calc GR . . . .
H31C H 0.626876 0.226324 0.671697 0.119 Uiso 1 1 calc GR . . . .
C28 C 1.0378(5) 0.1364(2) 0.7500(3) 0.0949(17) Uani 1 1 d . . . . .
H28A H 0.958577 0.104658 0.739915 0.142 Uiso 1 1 calc GR . . . .
H28B H 1.096698 0.109077 0.779337 0.142 Uiso 1 1 calc GR . . . .
H28C H 1.061612 0.140608 0.709529 0.142 Uiso 1 1 calc GR . . . .
C53 C 0.0546(6) 0.4397(4) 0.4275(3) 0.0312(17) Uani 0.410(6) 1 d . . P B 1
H53A H 0.078126 0.488112 0.460389 0.047 Uiso 0.410(6) 1 calc GR . P B 1
H53B H -0.029502 0.438916 0.403098 0.047 Uiso 0.410(6) 1 calc GR . P B 1
H53C H 0.105683 0.441227 0.397460 0.047 Uiso 0.410(6) 1 calc GR . P B 1
C56 C 0.0086(4) 0.2778(3) 0.4246(2) 0.0332(12) Uani 0.590(6) 1 d . . P B 2
H56A H 0.050845 0.260222 0.392197 0.050 Uiso 0.590(6) 1 calc GR . P B 2
H56B H -0.075116 0.282698 0.402467 0.050 Uiso 0.590(6) 1 calc GR . P B 2
H56C H 0.010945 0.237412 0.455070 0.050 Uiso 0.590(6) 1 calc GR . P B 2
C55 C -0.0155(5) 0.3857(5) 0.5074(3) 0.0522(16) Uani 0.590(6) 1 d . U P B 2
H55A H -0.021051 0.343773 0.535953 0.078 Uiso 0.590(6) 1 calc GR . P B 2
H55B H -0.095816 0.390372 0.480042 0.078 Uiso 0.590(6) 1 calc GR . P B 2
H55C H 0.018105 0.438229 0.534099 0.078 Uiso 0.590(6) 1 calc GR . P B 2
C1AA C 0.3163(19) 0.4543(7) 0.4236(5) 0.043(3) Uani 0.43(3) 1 d . . P A 2
H1AA H 0.239815 0.444671 0.389733 0.064 Uiso 0.43(3) 1 calc GR . P A 2
H1AB H 0.381599 0.468385 0.403774 0.064 Uiso 0.43(3) 1 calc GR . P A 2
H1AC H 0.313366 0.499428 0.456400 0.064 Uiso 0.43(3) 1 calc GR . P A 2
C0AA C 0.376(2) 0.4637(8) 0.4414(11) 0.074(4) Uani 0.57(3) 1 d . . P A 1
H0AA H 0.305688 0.484478 0.414825 0.110 Uiso 0.57(3) 1 calc GR . P A 1
H0AB H 0.437759 0.461035 0.417635 0.110 Uiso 0.57(3) 1 calc GR . P A 1
H0AC H 0.407898 0.500273 0.482468 0.110 Uiso 0.57(3) 1 calc GR . P A 1
C1 C 0.3147(3) 0.3087(2) 0.39936(15) 0.0530(9) Uani 1 1 d . . . . .
H1A H 0.311276 0.255585 0.415372 0.080 Uiso 1 1 calc GR . . . .
H1B H 0.379478 0.313661 0.377681 0.080 Uiso 1 1 calc GR . . . .
H1C H 0.238046 0.313350 0.368274 0.080 Uiso 1 1 calc GR . . . .
H39 H 0.986(3) 0.785(2) 0.8542(16) 0.047(9) Uiso 1 1 d . . . . .
C55A C -0.0047(11) 0.3301(8) 0.4876(7) 0.083(3) Uani 0.410(6) 1 d . U P B 1
H55D H -0.005663 0.270628 0.482428 0.125 Uiso 0.410(6) 1 calc GR . P B 1
H55E H -0.084451 0.344248 0.466575 0.125 Uiso 0.410(6) 1 calc GR . P B 1
H55F H 0.016985 0.351273 0.534126 0.125 Uiso 0.410(6) 1 calc GR . P B 1

loop_
_atom_site_aniso_label
_atom_site_aniso_U_11
_atom_site_aniso_U_22
_atom_site_aniso_U_33
_atom_site_aniso_U_23
_atom_site_aniso_U_13
_atom_site_aniso_U_12
Y1 0.02593(12) 0.01430(10) 0.02161(11) -0.00410(8) 0.00992(9) -0.00336(8)
Si4 0.0305(3) 0.0207(3) 0.0221(3) -0.0003(2) 0.0101(3) -0.0014(3)
Si2 0.0323(4) 0.0251(3) 0.0220(3) -0.0043(3) 0.0021(3) 0.0031(3)
Si3 0.0597(5) 0.0246(4) 0.0284(4) -0.0040(3) 0.0197(4) -0.0156(3)
Si1 0.0638(6) 0.0342(4) 0.0269(4) 0.0018(3) 0.0086(4) 0.0090(4)
O1 0.0300(9) 0.0160(7) 0.0235(8) -0.0032(6) 0.0092(7) -0.0026(6)
N1 0.0262(10) 0.0252(10) 0.0244(10) -0.0022(8) 0.0101(8) -0.0087(8)
N2 0.0363(11) 0.0167(9) 0.0226(10) -0.0040(8) 0.0121(9) -0.0058(8)
N3 0.0316(11) 0.0147(9) 0.0251(10) 0.0005(7) 0.0147(8) 0.0016(8)
C47 0.0194(11) 0.0285(12) 0.0218(11) 0.0038(9) 0.0042(9) 0.0061(9)
C39 0.0290(14) 0.0507(18) 0.0454(17) 0.0087(14) 0.0165(12) -0.0049(13)
C7 0.0394(14) 0.0195(11) 0.0260(12) -0.0051(9) 0.0144(11) -0.0115(10)
C42 0.0225(11) 0.0234(11) 0.0266(12) 0.0047(9) 0.0068(9) 0.0048(9)
C41 0.0221(11) 0.0210(11) 0.0246(11) 0.0008(9) 0.0051(9) 0.0051(9)
C40 0.0186(12) 0.0457(16) 0.0305(13) 0.0035(11) 0.0063(10) -0.0002(10)
C10 0.0454(15) 0.0173(11) 0.0288(12) -0.0034(9) 0.0201(11) -0.0020(10)
C67 0.0189(10) 0.0209(11) 0.0210(11) 0.0003(9) 0.0042(9) 0.0017(8)
C43 0.0390(15) 0.0261(13) 0.0358(14) 0.0057(11) 0.0143(12) 0.0041(11)
C72 0.0264(12) 0.0234(11) 0.0223(11) -0.0047(9) 0.0056(9) 0.0012(9)
C70 0.0294(13) 0.0192(11) 0.0318(13) -0.0023(10) 0.0064(10) 0.0011(9)
C48 0.0169(10) 0.0258(11) 0.0204(11) -0.0026(9) 0.0017(8) 0.0033(9)
C61 0.0353(14) 0.0236(12) 0.0311(13) 0.0029(10) 0.0096(11) -0.0039(10)
C6 0.0384(14) 0.0254(12) 0.0235(12) -0.0021(10) 0.0113(10) -0.0153(10)
C17 0.0174(11) 0.0308(12) 0.0223(11) -0.0015(9) 0.0013(9) 0.0011(9)
C6AA 0.0166(10) 0.0227(11) 0.0211(11) -0.0005(9) 0.0027(8) 0.0012(8)
C68 0.0280(12) 0.0169(11) 0.0291(12) -0.0014(9) 0.0088(10) -0.0025(9)
C11 0.0412(14) 0.0161(11) 0.0285(12) -0.0021(9) 0.0201(11) 0.0004(10)
C20 0.0466(16) 0.0275(13) 0.0303(13) 0.0031(11) 0.0072(12) 0.0016(12)
C9 0.0515(17) 0.0172(11) 0.0388(14) -0.0085(10) 0.0256(13) -0.0066(11)
C62 0.0359(14) 0.0281(12) 0.0230(11) 0.0007(10) 0.0114(10) -0.0018(10)
C12 0.0531(17) 0.0174(11) 0.0405(15) -0.0005(10) 0.0252(13) 0.0072(11)
C36 0.0254(13) 0.069(2) 0.0264(13) -0.0002(13) 0.0071(11) 0.0081(13)
C2 0.0258(12) 0.0303(13) 0.0287(12) -0.0004(10) 0.0073(10) -0.0108(10)
C8 0.0550(18) 0.0209(12) 0.0329(14) -0.0117(10) 0.0223(13) -0.0152(11)
C5 0.0437(16) 0.0330(14) 0.0298(13) -0.0007(11) 0.0048(12) -0.0182(12)
C46 0.0284(13) 0.0354(14) 0.0255(12) 0.0034(10) 0.0064(10) 0.0074(10)
C73 0.0233(11) 0.0187(11) 0.0260(11) -0.0008(9) 0.0078(9) 0.0000(9)
C22 0.0209(11) 0.0330(13) 0.0219(11) -0.0030(10) 0.0008(9) 0.0038(10)
C60 0.0262(12) 0.0211(11) 0.0274(12) -0.0027(9) 0.0050(10) -0.0020(9)
C19 0.0385(15) 0.0355(14) 0.0250(12) -0.0002(11) 0.0100(11) 0.0033(11)
C71 0.0366(14) 0.0209(12) 0.0275(12) -0.0059(10) 0.0052(10) 0.0032(10)
C38 0.0377(17) 0.072(2) 0.0516(19) 0.0222(17) 0.0217(14) -0.0007(15)
C37 0.0338(15) 0.085(3) 0.0308(15) 0.0093(16) 0.0149(12) 0.0040(16)
C63 0.0272(12) 0.0243(12) 0.0220(11) -0.0009(9) 0.0052(9) 0.0005(9)
C16 0.0153(11) 0.0333(13) 0.0292(12) -0.0010(10) 0.0046(9) -0.0014(9)
C14 0.0337(14) 0.0266(13) 0.0395(14) 0.0056(11) 0.0126(11) 0.0064(11)
C15 0.0308(13) 0.0181(11) 0.0292(12) 0.0020(9) 0.0136(10) 0.0012(9)
C3 0.0270(14) 0.0408(16) 0.0439(16) 0.0027(13) 0.0018(12) -0.0098(11)
C50 0.0259(12) 0.0302(13) 0.0241(12) 0.0003(10) 0.0048(10) 0.0037(10)
C18 0.0266(12) 0.0272(12) 0.0250(12) -0.0028(10) 0.0045(10) 0.0005(10)
C57 0.0475(17) 0.0377(15) 0.0289(13) -0.0058(11) 0.0129(12) 0.0033(13)
C45 0.0438(16) 0.0477(17) 0.0284(13) 0.0108(12) 0.0153(12) 0.0094(13)
C21 0.0366(14) 0.0288(13) 0.0253(12) -0.0024(10) 0.0010(11) 0.0051(11)
C77 0.0344(13) 0.0227(12) 0.0274(12) -0.0040(9) 0.0137(10) -0.0065(10)
C49 0.0209(11) 0.0288(12) 0.0220(11) 0.0009(9) 0.0034(9) 0.0045(9)
C75 0.0345(14) 0.0273(13) 0.0369(14) -0.0049(11) 0.0148(11) 0.0027(11)
C4 0.0399(16) 0.0424(16) 0.0366(15) 0.0045(13) -0.0052(12) -0.0225(13)
C44 0.0519(18) 0.0347(15) 0.0412(16) 0.0164(12) 0.0205(14) 0.0065(13)
C35 0.0169(11) 0.0490(16) 0.0236(12) 0.0006(11) 0.0023(9) 0.0046(10)
C24 0.0323(14) 0.0469(16) 0.0198(12) -0.0005(11) -0.0006(10) 0.0116(12)
C13 0.0408(15) 0.0246(13) 0.0512(17) 0.0054(12) 0.0211(13) 0.0122(11)
C23 0.0188(11) 0.0420(15) 0.0226(12) -0.0051(10) -0.0007(9) 0.0060(10)
C76 0.0423(15) 0.0307(13) 0.0246(12) -0.0042(10) 0.0073(11) -0.0056(11)
C64 0.0482(17) 0.0304(14) 0.0394(15) 0.0050(12) 0.0080(13) 0.0082(12)
C74 0.0554(18) 0.0371(15) 0.0333(14) 0.0081(12) 0.0175(13) -0.0011(13)
C78 0.086(3) 0.0379(17) 0.0367(16) -0.0005(13) 0.0268(17) -0.0187(16)
C54 0.0398(16) 0.0385(16) 0.0409(16) -0.0016(13) -0.0070(13) -0.0017(13)
C32 0.0501(17) 0.0385(15) 0.0262(13) -0.0016(11) 0.0108(12) 0.0054(13)
C25 0.0497(17) 0.0460(17) 0.0218(12) -0.0011(12) 0.0022(12) 0.0154(14)
C79 0.090(3) 0.051(2) 0.0381(17) 0.0013(15) 0.0117(17) -0.046(2)
C30 0.127(4) 0.125(5) 0.048(2) 0.009(3) 0.030(3) -0.048(4)
C33 0.084(3) 0.0478(19) 0.0415(18) -0.0055(15) 0.0093(17) 0.0148(18)
C34 0.091(3) 0.0450(18) 0.0263(14) 0.0037(13) 0.0074(16) 0.0178(18)
C80 0.114(3) 0.0222(15) 0.088(3) 0.0086(16) 0.057(3) -0.0001(18)
C66 0.063(3) 0.070(3) 0.100(3) 0.040(3) -0.005(2) 0.018(2)
C27 0.061(2) 0.0391(18) 0.075(3) 0.0114(17) -0.0039(19) 0.0102(16)
C29 0.068(2) 0.066(2) 0.0375(17) -0.0009(16) 0.0103(16) -0.0085(19)
C26 0.056(2) 0.049(2) 0.144(5) 0.022(3) -0.020(3) 0.0071(19)
C65 0.106(4) 0.077(3) 0.075(3) 0.025(2) 0.038(3) 0.016(3)
C31 0.060(3) 0.106(4) 0.067(3) 0.005(2) 0.016(2) -0.008(2)
C28 0.093(3) 0.037(2) 0.140(5) 0.015(2) -0.001(3) 0.018(2)
C53 0.026(3) 0.038(4) 0.025(3) -0.002(3) -0.001(2) 0.008(3)
C56 0.020(2) 0.042(3) 0.027(2) -0.0101(19) -0.0036(17) -0.0067(18)
C55 0.037(3) 0.063(4) 0.052(3) 0.004(3) 0.004(2) 0.012(3)
C1AA 0.068(8) 0.041(4) 0.023(4) 0.000(3) 0.026(4) -0.014(5)
C0AA 0.090(11) 0.054(5) 0.098(9) 0.001(6) 0.067(9) 0.005(6)
C1 0.0447(18) 0.070(2) 0.0387(16) -0.0219(16) 0.0126(14) 0.0075(16)
C55A 0.077(7) 0.079(8) 0.095(9) 0.012(7) 0.030(6) 0.000(6)

loop_
_atom_type_symbol
_atom_type_description
_atom_type_scat_dispersion_real
_atom_type_scat_dispersion_imag
_atom_type_scat_source
C C 0.0033 0.0016 'International Tables Vol C Tables 4.2.6.8 and 6.1.1.4'
H H 0.0000 0.0000 'International Tables Vol C Tables 4.2.6.8 and 6.1.1.4'
N N 0.0061 0.0033 'International Tables Vol C Tables 4.2.6.8 and 6.1.1.4'
O O 0.0106 0.0060 'International Tables Vol C Tables 4.2.6.8 and 6.1.1.4'
Si Si 0.0817 0.0704 'International Tables Vol C Tables 4.2.6.8 and 6.1.1.4'
Y Y -2.7962 3.5667 'International Tables Vol C Tables 4.2.6.8 and 6.1.1.4'

loop_
_geom_angle_atom_site_label_1
_geom_angle_atom_site_label_2
_geom_angle_atom_site_label_3
_geom_angle
O1 Y1 N1 111.90(6)
O1 Y1 N3 116.29(6)
O1 Y1 C73 82.18(7)
O1 Y1 C77 85.69(7)
N1 Y1 N3 131.78(7)
N2 Y1 O1 176.38(6)
N2 Y1 N1 66.12(7)
N2 Y1 N3 65.86(7)
N2 Y1 C73 94.77(7)
N2 Y1 C77 97.48(8)
C73 Y1 N1 91.80(7)
C73 Y1 N3 96.17(7)
C73 Y1 C77 167.38(8)
C77 Y1 N1 95.93(8)
C77 Y1 N3 86.10(8)
C73 Si4 C75 110.54(12)
C73 Si4 C76 112.87(12)
C73 Si4 C74 113.97(13)
C75 Si4 C74 106.38(14)
C76 Si4 C75 106.99(13)
C76 Si4 C74 105.62(13)
C50 Si2 C57 107.02(12)
C50 Si2 C64 107.74(13)
C50 Si2 C54 105.94(13)
C57 Si2 C64 109.88(14)
C57 Si2 C54 113.65(15)
C54 Si2 C64 112.24(14)
C77 Si3 C78 113.98(13)
C77 Si3 C79 112.49(15)
C77 Si3 C80 112.78(15)
C79 Si3 C78 105.44(16)
C80 Si3 C78 105.13(18)
C80 Si3 C79 106.3(2)
C32 Si1 C27 112.04(17)
C25 Si1 C32 107.42(13)
C25 Si1 C27 105.73(15)
C25 Si1 C29 106.85(17)
C29 Si1 C32 114.36(15)
C29 Si1 C27 109.90(18)
C72 O1 Y1 124.22(13)
C72 O1 C68 109.13(16)
C68 O1 Y1 125.88(13)
C6 N1 Y1 115.31(17)
C2 N1 Y1 127.02(16)
C2 N1 C6 117.7(2)
C7 N2 Y1 126.17(17)
C10 N2 Y1 126.36(16)
C10 N2 C7 107.4(2)
C11 N3 Y1 114.64(16)
C15 N3 Y1 128.05(15)
C15 N3 C11 117.3(2)
C48 C47 C42 119.7(2)
C48 C47 C46 121.9(2)
C46 C47 C42 118.4(2)
C40 C39 H39 117(2)
C38 C39 C40 121.0(3)
C38 C39 H39 122(2)
N2 C7 C6 116.8(2)
N2 C7 C8 109.5(2)
C8 C7 C6 133.7(2)
C41 C42 C47 119.5(2)
C41 C42 C43 122.5(2)
C43 C42 C47 118.0(2)
C42 C41 C15 118.9(2)
C67 C41 C42 120.8(2)
C67 C41 C15 119.9(2)
C39 C40 C35 118.5(2)
C16 C40 C39 121.8(3)
C16 C40 C35 119.6(2)
N2 C10 C11 117.1(2)
N2 C10 C9 110.1(2)
C9 C10 C11 132.7(3)
C41 C67 C6AA 119.9(2)
C41 C67 C63 121.9(2)
C63 C67 C6AA 118.3(2)
C42 C43 H43 119.3
C44 C43 C42 121.5(3)
C44 C43 H43 119.3
O1 C72 H72A 110.4
O1 C72 H72B 110.4
O1 C72 C71 106.60(19)
H72A C72 H72B 108.6
C71 C72 H72A 110.4
C71 C72 H72B 110.4
H70A C70 H70B 109.0
C68 C70 H70A 111.0
C68 C70 H70B 111.0
C68 C70 C71 103.6(2)
C71 C70 H70A 111.0
C71 C70 H70B 111.0
C47 C48 C6AA 120.8(2)
C47 C48 C49 119.4(2)
C6AA C48 C49 119.8(2)
C62 C61 H61 119.6
C60 C61 H61 119.6
C60 C61 C62 120.7(2)
N1 C6 C7 115.6(2)
N1 C6 C5 121.6(3)
C5 C6 C7 122.8(2)
C16 C17 C22 119.6(2)
C16 C17 C18 122.3(2)
C18 C17 C22 118.1(2)
C48 C6AA C67 119.3(2)
C48 C6AA C60 121.6(2)
C60 C6AA C67 119.1(2)
O1 C68 C70 106.21(19)
O1 C68 H68A 110.5
O1 C68 H68B 110.5
C70 C68 H68A 110.5
C70 C68 H68B 110.5
H68A C68 H68B 108.7
N3 C11 C10 115.6(2)
N3 C11 C12 121.9(2)
C12 C11 C10 122.4(2)
C19 C20 H20 119.8
C21 C20 H20 119.8
C21 C20 C19 120.5(3)
C10 C9 H9 126.9
C8 C9 C10 106.2(2)
C8 C9 H9 126.9
C61 C62 H62 119.7
C63 C62 C61 120.6(2)
C63 C62 H62 119.7
C11 C12 H12 120.0
C13 C12 C11 119.9(2)
C13 C12 H12 120.0
C37 C36 H36 119.4
C37 C36 C35 121.3(3)
C35 C36 H36 119.4
N1 C2 C16 118.2(2)
N1 C2 C3 123.1(2)
C3 C2 C16 118.8(2)
C7 C8 H8 126.6
C9 C8 C7 106.8(2)
C9 C8 H8 126.6
C6 C5 H5 120.0
C4 C5 C6 120.0(3)
C4 C5 H5 120.0
C47 C46 H46 119.3
C45 C46 C47 121.5(2)
C45 C46 H46 119.3
Y1 C73 H73A 104.7
Y1 C73 H73B 104.7
Si4 C73 Y1 130.27(12)
Si4 C73 H73A 104.7
Si4 C73 H73B 104.7
H73A C73 H73B 105.7
C21 C22 C17 118.9(2)
C23 C22 C17 119.3(2)
C23 C22 C21 121.8(2)
C61 C60 C6AA 120.5(2)
C61 C60 H60 119.8
C6AA C60 H60 119.8
C20 C19 H19 119.7
C18 C19 C20 120.7(2)
C18 C19 H19 119.7
C72 C71 H71A 110.9
C72 C71 H71B 110.9
C70 C71 C72 104.49(19)
C70 C71 H71A 110.9
C70 C71 H71B 110.9
H71A C71 H71B 108.9
C39 C38 H38 119.8
C39 C38 C37 120.3(3)
C37 C38 H38 119.8
C36 C37 C38 120.6(3)
C36 C37 H37 119.7
C38 C37 H37 119.7
C67 C63 H63 119.6
C62 C63 C67 120.9(2)
C62 C63 H63 119.6
C40 C16 C2 119.5(2)
C17 C16 C40 120.9(2)
C17 C16 C2 119.5(2)
C15 C14 H14 120.5
C15 C14 C13 119.1(3)
C13 C14 H14 120.5
N3 C15 C41 119.1(2)
N3 C15 C14 123.0(2)
C14 C15 C41 117.9(2)
C2 C3 H3 120.8
C2 C3 C4 118.4(3)
C4 C3 H3 120.8
C49 C50 Si2 176.5(2)
C17 C18 H18 119.5
C19 C18 C17 121.0(2)
C19 C18 H18 119.5
Si2 C57 H57A 110.6
Si2 C57 H57 102.0
C1AA C57 Si2 108.3(7)
C1AA C57 H57A 110.6
C0AA C57 Si2 119.2(4)
C0AA C57 H57 102.0
C1 C57 Si2 112.7(2)
C1 C57 H57A 110.6
C1 C57 H57 102.0
C1 C57 C1AA 104.0(4)
C1 C57 C0AA 115.4(7)
C46 C45 H45 119.8
C46 C45 C44 120.4(3)
C44 C45 H45 119.8
C20 C21 C22 120.9(2)
C20 C21 H21 119.6
C22 C21 H21 119.6
Y1 C77 H77A 105.9
Y1 C77 H77B 105.9
Si3 C77 Y1 125.57(12)
Si3 C77 H77A 105.9
Si3 C77 H77B 105.9
H77A C77 H77B 106.2
C50 C49 C48 179.2(3)
Si4 C75 H75A 109.5
Si4 C75 H75B 109.5
Si4 C75 H75C 109.5
H75A C75 H75B 109.5
H75A C75 H75C 109.5
H75B C75 H75C 109.5
C5 C4 C3 119.2(3)
C5 C4 H4 120.4
C3 C4 H4 120.4
C43 C44 C45 120.3(3)
C43 C44 H44 119.8
C45 C44 H44 119.8
C36 C35 C40 118.2(3)
C23 C35 C40 119.7(2)
C23 C35 C36 122.1(3)
C25 C24 C23 178.5(3)
C12 C13 C14 118.7(2)
C12 C13 H13 120.6
C14 C13 H13 120.6
C22 C23 C24 119.4(3)
C35 C23 C22 120.9(2)
C35 C23 C24 119.7(2)
Si4 C76 H76A 109.5
Si4 C76 H76B 109.5
Si4 C76 H76C 109.5
H76A C76 H76B 109.5
H76A C76 H76C 109.5
H76B C76 H76C 109.5
Si2 C64 H64 108.2
C66 C64 Si2 110.4(2)
C66 C64 H64 108.2
C66 C64 C65 108.3(3)
C65 C64 Si2 113.3(2)
C65 C64 H64 108.2
Si4 C74 H74A 109.5
Si4 C74 H74B 109.5
Si4 C74 H74C 109.5
H74A C74 H74B 109.5
H74A C74 H74C 109.5
H74B C74 H74C 109.5
Si3 C78 H78A 109.5
Si3 C78 H78B 109.5
Si3 C78 H78C 109.5
H78A C78 H78B 109.5
H78A C78 H78C 109.5
H78B C78 H78C 109.5
Si2 C54 H54 101.4
Si2 C54 H54A 107.6
C53 C54 Si2 108.5(3)
C53 C54 H54 101.4
C56 C54 Si2 115.8(3)
C56 C54 H54A 107.6
C56 C54 C55 104.0(4)
C55 C54 Si2 113.7(3)
C55 C54 H54A 107.6
C55A C54 Si2 116.0(7)
C55A C54 H54 101.4
C55A C54 C53 123.9(7)
Si1 C32 H32 106.9
C33 C32 Si1 112.1(2)
C33 C32 H32 106.9
C34 C32 Si1 114.2(2)
C34 C32 H32 106.9
C34 C32 C33 109.3(3)
C24 C25 Si1 178.7(3)
Si3 C79 H79A 109.5
Si3 C79 H79B 109.5
Si3 C79 H79C 109.5
H79A C79 H79B 109.5
H79A C79 H79C 109.5
H79B C79 H79C 109.5
H30A C30 H30B 109.5
H30A C30 H30C 109.5
H30B C30 H30C 109.5
C29 C30 H30A 109.5
C29 C30 H30B 109.5
C29 C30 H30C 109.5
C32 C33 H33A 109.5
C32 C33 H33B 109.5
C32 C33 H33C 109.5
H33A C33 H33B 109.5
H33A C33 H33C 109.5
H33B C33 H33C 109.5
C32 C34 H34A 109.5
C32 C34 H34B 109.5
C32 C34 H34C 109.5
H34A C34 H34B 109.5
H34A C34 H34C 109.5
H34B C34 H34C 109.5
Si3 C80 H80A 109.5
Si3 C80 H80B 109.5
Si3 C80 H80C 109.5
H80A C80 H80B 109.5
H80A C80 H80C 109.5
H80B C80 H80C 109.5
C64 C66 H66A 109.5
C64 C66 H66B 109.5
C64 C66 H66C 109.5
H66A C66 H66B 109.5
H66A C66 H66C 109.5
H66B C66 H66C 109.5
Si1 C27 H27 107.2
C26 C27 Si1 111.8(3)
C26 C27 H27 107.2
C26 C27 C28 110.2(4)
C28 C27 Si1 112.8(3)
C28 C27 H27 107.2
Si1 C29 H29 107.6
C30 C29 Si1 111.4(3)
C30 C29 H29 107.6
C31 C29 Si1 112.6(3)
C31 C29 C30 109.9(4)
C31 C29 H29 107.6
C27 C26 H26A 109.5
C27 C26 H26B 109.5
C27 C26 H26C 109.5
H26A C26 H26B 109.5
H26A C26 H26C 109.5
H26B C26 H26C 109.5
C64 C65 H65A 109.5
C64 C65 H65B 109.5
C64 C65 H65C 109.5
H65A C65 H65B 109.5
H65A C65 H65C 109.5
H65B C65 H65C 109.5
C29 C31 H31A 109.5
C29 C31 H31B 109.5
C29 C31 H31C 109.5
H31A C31 H31B 109.5
H31A C31 H31C 109.5
H31B C31 H31C 109.5
C27 C28 H28A 109.5
C27 C28 H28B 109.5
C27 C28 H28C 109.5
H28A C28 H28B 109.5
H28A C28 H28C 109.5
H28B C28 H28C 109.5
C54 C53 H53A 109.5
C54 C53 H53B 109.5
C54 C53 H53C 109.5
H53A C53 H53B 109.5
H53A C53 H53C 109.5
H53B C53 H53C 109.5
C54 C56 H56A 109.5
C54 C56 H56B 109.5
C54 C56 H56C 109.5
H56A C56 H56B 109.5
H56A C56 H56C 109.5
H56B C56 H56C 109.5
C54 C55 H55A 109.5
C54 C55 H55B 109.5
C54 C55 H55C 109.5
H55A C55 H55B 109.5
H55A C55 H55C 109.5
H55B C55 H55C 109.5
C57 C1AA H1AA 109.5
C57 C1AA H1AB 109.5
C57 C1AA H1AC 109.5
H1AA C1AA H1AB 109.5
H1AA C1AA H1AC 109.5
H1AB C1AA H1AC 109.5
C57 C0AA H0AA 109.5
C57 C0AA H0AB 109.5
C57 C0AA H0AC 109.5
H0AA C0AA H0AB 109.5
H0AA C0AA H0AC 109.5
H0AB C0AA H0AC 109.5
C57 C1 H1A 109.5
C57 C1 H1B 109.5
C57 C1 H1C 109.5
H1A C1 H1B 109.5
H1A C1 H1C 109.5
H1B C1 H1C 109.5
C54 C55A H55D 109.5
C54 C55A H55E 109.5
C54 C55A H55F 109.5
H55D C55A H55E 109.5
H55D C55A H55F 109.5
H55E C55A H55F 109.5

loop_
_geom_bond_atom_site_label_1
_geom_bond_atom_site_label_2
_geom_bond_distance
Y1 O1 2.4476(17)
Y1 N1 2.563(2)
Y1 N2 2.259(2)
Y1 N3 2.590(2)
Y1 C73 2.465(2)
Y1 C77 2.470(2)
Si4 C73 1.827(2)
Si4 C75 1.882(3)
Si4 C76 1.876(3)
Si4 C74 1.882(3)
Si2 C50 1.837(3)
Si2 C57 1.876(3)
Si2 C64 1.883(3)
Si2 C54 1.880(3)
Si3 C77 1.829(3)
Si3 C78 1.878(3)
Si3 C79 1.877(4)
Si3 C80 1.872(4)
Si1 C32 1.881(3)
Si1 C25 1.830(3)
Si1 C27 1.923(4)
Si1 C29 1.852(4)
O1 C72 1.458(3)
O1 C68 1.465(3)
N1 C6 1.368(3)
N1 C2 1.344(3)
N2 C7 1.356(3)
N2 C10 1.353(3)
N3 C11 1.366(3)
N3 C15 1.349(3)
C47 C42 1.431(3)
C47 C48 1.405(3)
C47 C46 1.425(3)
C39 C40 1.424(4)
C39 C38 1.360(4)
C39 H39 0.92(3)
C7 C6 1.440(4)
C7 C8 1.401(4)
C42 C41 1.408(3)
C42 C43 1.425(3)
C41 C67 1.404(3)
C41 C15 1.494(3)
C40 C16 1.405(4)
C40 C35 1.431(4)
C10 C11 1.443(4)
C10 C9 1.399(3)
C67 C6AA 1.430(3)
C67 C63 1.429(3)
C43 H43 0.9500
C43 C44 1.353(4)
C72 H72A 0.9900
C72 H72B 0.9900
C72 C71 1.518(3)
C70 H70A 0.9900
C70 H70B 0.9900
C70 C68 1.507(3)
C70 C71 1.516(4)
C48 C6AA 1.413(3)
C48 C49 1.429(3)
C61 H61 0.9500
C61 C62 1.413(3)
C61 C60 1.361(4)
C6 C5 1.388(4)
C17 C22 1.435(3)
C17 C16 1.403(4)
C17 C18 1.427(3)
C6AA C60 1.420(3)
C68 H68A 0.9900
C68 H68B 0.9900
C11 C12 1.388(4)
C20 H20 0.9500
C20 C19 1.416(4)
C20 C21 1.356(4)
C9 H9 0.9500
C9 C8 1.390(4)
C62 H62 0.9500
C62 C63 1.354(3)
C12 H12 0.9500
C12 C13 1.370(4)
C36 H36 0.9500
C36 C37 1.350(5)
C36 C35 1.429(4)
C2 C16 1.490(3)
C2 C3 1.383(4)
C8 H8 0.9500
C5 H5 0.9500
C5 C4 1.357(5)
C46 H46 0.9500
C46 C45 1.346(4)
C73 H73A 0.9900
C73 H73B 0.9900
C22 C21 1.417(4)
C22 C23 1.413(3)
C60 H60 0.9500
C19 H19 0.9500
C19 C18 1.351(4)
C71 H71A 0.9900
C71 H71B 0.9900
C38 H38 0.9500
C38 C37 1.413(5)
C37 H37 0.9500
C63 H63 0.9500
C14 H14 0.9500
C14 C15 1.385(4)
C14 C13 1.387(4)
C3 H3 0.9500
C3 C4 1.398(4)
C50 C49 1.203(3)
C18 H18 0.9500
C57 H57A 1.0000
C57 H57 1.0000
C57 C1AA 1.545(12)
C57 C0AA 1.565(12)
C57 C1 1.517(4)
C45 H45 0.9500
C45 C44 1.414(4)
C21 H21 0.9500
C77 H77A 0.9900
C77 H77B 0.9900
C75 H75A 0.9800
C75 H75B 0.9800
C75 H75C 0.9800
C4 H4 0.9500
C44 H44 0.9500
C35 C23 1.397(4)
C24 C23 1.433(4)
C24 C25 1.204(4)
C13 H13 0.9500
C76 H76A 0.9800
C76 H76B 0.9800
C76 H76C 0.9800
C64 H64 1.0000
C64 C66 1.530(5)
C64 C65 1.537(5)
C74 H74A 0.9800
C74 H74B 0.9800
C74 H74C 0.9800
C78 H78A 0.9800
C78 H78B 0.9800
C78 H78C 0.9800
C54 H54 1.0000
C54 H54A 1.0000
C54 C53 1.573(7)
C54 C56 1.531(5)
C54 C55 1.601(7)
C54 C55A 1.232(12)
C32 H32 1.0000
C32 C33 1.539(4)
C32 C34 1.537(4)
C79 H79A 0.9800
C79 H79B 0.9800
C79 H79C 0.9800
C30 H30A 0.9800
C30 H30B 0.9800
C30 H30C 0.9800
C30 C29 1.529(5)
C33 H33A 0.9800
C33 H33B 0.9800
C33 H33C 0.9800
C34 H34A 0.9800
C34 H34B 0.9800
C34 H34C 0.9800
C80 H80A 0.9800
C80 H80B 0.9800
C80 H80C 0.9800
C66 H66A 0.9800
C66 H66B 0.9800
C66 H66C 0.9800
C27 H27 1.0000
C27 C26 1.493(6)
C27 C28 1.527(5)
C29 H29 1.0000
C29 C31 1.476(6)
C26 H26A 0.9800
C26 H26B 0.9800
C26 H26C 0.9800
C65 H65A 0.9800
C65 H65B 0.9800
C65 H65C 0.9800
C31 H31A 0.9800
C31 H31B 0.9800
C31 H31C 0.9800
C28 H28A 0.9800
C28 H28B 0.9800
C28 H28C 0.9800
C53 H53A 0.9800
C53 H53B 0.9800
C53 H53C 0.9800
C56 H56A 0.9800
C56 H56B 0.9800
C56 H56C 0.9800
C55 H55A 0.9800
C55 H55B 0.9800
C55 H55C 0.9800
C1AA H1AA 0.9800
C1AA H1AB 0.9800
C1AA H1AC 0.9800
C0AA H0AA 0.9800
C0AA H0AB 0.9800
C0AA H0AC 0.9800
C1 H1A 0.9800
C1 H1B 0.9800
C1 H1C 0.9800
C55A H55D 0.9800
C55A H55E 0.9800
C55A H55F 0.9800

loop_
_smtbx_masks_void_nr
_smtbx_masks_void_average_x
_smtbx_masks_void_average_y
_smtbx_masks_void_average_z
_smtbx_masks_void_volume
_smtbx_masks_void_count_electrons
1 -0.865 0.000 0.500 607.8 135.5
2 0.500 0.500 1.000 21.0 0.6
